data_7125347
loop_
_publ_author_name
'Zhuo, Zhixing'
'Zhang, Chen'
'Luo, Yunjie'
'Wang, Yaorong'
'Yao, Yingming'
'Yuan, Dan'
'Cui, Dongmei'

_publ_section_title
;
 Stereo-selectivity switchable ROP of rac-\b-butyrolactone initiated by
 salan-ligated rare-earth metal amide complexes: the key role of the
 substituents on ligand frameworks.
;
_journal_issue 85
_journal_name_full 'Chemical communications (Cambridge, England)'
_journal_page_first 11998
_journal_page_last 12001
_journal_paper_doi 10.1039/c8cc05469j
_journal_volume 54
_journal_year 2018
_chemical_formula_sum 'C50 H76 N3 O2 Si2 Yb'
_chemical_formula_weight 980.35
_chemical_properties_physical Air-sensitive,Moisture-sensitive
_space_group_crystal_system monoclinic
_space_group_IT_number 14
_space_group_name_Hall '-P 2ybc'
_space_group_name_H-M_alt 'P 1 21/c 1'
_atom_sites_solution_hydrogens geom
_audit_creation_method SHELXL-2018/3
_audit_update_record
;
2018-07-03 deposited with the CCDC.
2018-08-28 downloaded from the CCDC.
;
_cell_angle_alpha 90
_cell_angle_beta 95.218(6)
_cell_angle_gamma 90
_cell_formula_units_Z 4
_cell_length_a 15.2120(12)
_cell_length_b 16.174(2)
_cell_length_c 20.7742(15)
_cell_measurement_reflns_used 10749
_cell_measurement_temperature 293(2)
_cell_measurement_theta_max 29.7440
_cell_measurement_theta_min 3.4230
_cell_volume 5090.1(8)
_computing_structure_refinement 'SHELXL-2018/3 (Sheldrick, 2018)'
_diffrn_ambient_temperature 293(2)
_diffrn_measured_fraction_theta_full 0.991
_diffrn_measured_fraction_theta_max 0.991
_diffrn_measurement_device_type 'Xcalibur, Atlas, Gemini'
_diffrn_radiation_type MoK\a
_diffrn_radiation_wavelength 0.71073
_diffrn_reflns_av_R_equivalents 0.1537
_diffrn_reflns_av_unetI/netI 0.1295
_diffrn_reflns_Laue_measured_fraction_full 0.991
_diffrn_reflns_Laue_measured_fraction_max 0.991
_diffrn_reflns_limit_h_max 18
_diffrn_reflns_limit_h_min -17
_diffrn_reflns_limit_k_max 19
_diffrn_reflns_limit_k_min -19
_diffrn_reflns_limit_l_max 24
_diffrn_reflns_limit_l_min -24
_diffrn_reflns_number 30215
_diffrn_reflns_point_group_measured_fraction_full 0.991
_diffrn_reflns_point_group_measured_fraction_max 0.991
_diffrn_reflns_theta_full 25.000
_diffrn_reflns_theta_max 25.000
_diffrn_reflns_theta_min 2.855
_exptl_absorpt_coefficient_mu 1.923
_exptl_crystal_colour 'clear dark yellow'
_exptl_crystal_density_diffrn 1.279
_exptl_crystal_description needle
_exptl_crystal_F_000 2044
_refine_diff_density_max 2.169
_refine_diff_density_min -2.126
_refine_diff_density_rms 0.225
_refine_ls_extinction_method none
_refine_ls_goodness_of_fit_ref 1.017
_refine_ls_hydrogen_treatment constr
_refine_ls_matrix_type full
_refine_ls_number_parameters 541
_refine_ls_number_reflns 8875
_refine_ls_number_restraints 19
_refine_ls_restrained_S_all 1.019
_refine_ls_R_factor_all 0.1249
_refine_ls_R_factor_gt 0.0665
_refine_ls_shift/su_max 0.004
_refine_ls_shift/su_mean 0.000
_refine_ls_structure_factor_coef Fsqd
_refine_ls_weighting_details 'w=1/[\s^2^(Fo^2^)+(0.0400P)^2^+56.0000P] where P=(Fo^2^+2Fc^2^)/3'
_refine_ls_weighting_scheme calc
_refine_ls_wR_factor_gt 0.1315
_refine_ls_wR_factor_ref 0.1943
_reflns_Friedel_coverage 0.000
_reflns_number_gt 5841
_reflns_number_total 8875
_reflns_threshold_expression 'I > 2\s(I)'
_cod_data_source_file c8cc05469j2.cif
_cod_data_source_block spherical
_cod_original_cell_volume 5090.0(8)
_cod_original_sg_symbol_H-M 'P 21/c'
_cod_database_code 7125347
_shelx_shelxl_version_number 2018/3
_shelx_space_group_comment
;
The symmetry employed for this shelxl refinement is uniquely defined
by the following loop, which should always be used as a source of
symmetry information in preference to the above space-group names.
They are only intended as comments.
;

loop_
_space_group_symop_operation_xyz
'x, y, z'
'-x, y+1/2, -z+1/2'
'-x, -y, -z'
'x, -y-1/2, z-1/2'

loop_
_atom_site_label
_atom_site_type_symbol
_atom_site_fract_x
_atom_site_fract_y
_atom_site_fract_z
_atom_site_U_iso_or_equiv
_atom_site_adp_type
_atom_site_occupancy
_atom_site_site_symmetry_order
_atom_site_calc_flag
_atom_site_refinement_flags_posn
_atom_site_refinement_flags_adp
Yb1 Yb 0.64523(3) 0.17883(3) 0.61697(2) 0.04517(17) Uani 1 1 d . .
Si1 Si 0.8033(2) 0.0277(2) 0.64643(17) 0.0611(8) Uani 1 1 d . .
Si2 Si 0.7033(2) 0.0300(2) 0.51762(16) 0.0657(9) Uani 1 1 d . .
O2 O 0.5254(4) 0.2050(4) 0.5659(3) 0.0480(16) Uani 1 1 d . .
O1 O 0.7091(4) 0.2767(4) 0.5767(3) 0.0472(16) Uani 1 1 d . .
N1 N 0.5345(5) 0.1371(5) 0.6977(4) 0.0421(18) Uani 1 1 d . .
N2 N 0.6758(5) 0.2669(6) 0.7156(4) 0.050(2) Uani 1 1 d . .
N3 N 0.7229(5) 0.0704(5) 0.5940(4) 0.052(2) Uani 1 1 d . U
C1 C 0.4016(6) 0.1911(6) 0.6265(5) 0.044(2) Uani 1 1 d . .
C2 C 0.5555(6) 0.0617(7) 0.7341(5) 0.049(2) Uani 1 1 d . .
C3 C 0.3173(6) 0.2137(7) 0.6380(5) 0.050(2) Uani 1 1 d . .
H3 H 0.290235 0.187376 0.670793 0.060 Uiso 1 1 calc R U
C4 C 0.7116(6) 0.3872(6) 0.6476(4) 0.045(2) Uani 1 1 d . .
C5 C 0.6434(6) 0.3480(7) 0.6857(5) 0.052(3) Uani 1 1 d . .
H5A H 0.590018 0.338191 0.657423 0.062 Uiso 1 1 calc R U
H5AB H 0.628875 0.385540 0.719537 0.062 Uiso 1 1 calc R U
C6 C 0.5289(6) 0.2095(6) 0.7382(5) 0.048(2) Uani 1 1 d . .
H6A H 0.492588 0.196435 0.772804 0.057 Uiso 1 1 calc R U
H6AB H 0.499758 0.253421 0.712571 0.057 Uiso 1 1 calc R U
C7 C 0.4452(6) 0.1191(8) 0.6617(5) 0.057(3) Uani 1 1 d . .
H7A H 0.452436 0.075242 0.630808 0.069 Uiso 1 1 calc R U
H7AB H 0.406113 0.098675 0.692498 0.069 Uiso 1 1 calc R U
C8 C 0.4443(6) 0.2308(7) 0.5761(5) 0.048(2) Uani 1 1 d . .
C9 C 0.6165(6) 0.2406(7) 0.7672(5) 0.053(3) Uani 1 1 d . .
H9A H 0.645645 0.197386 0.793558 0.064 Uiso 1 1 calc R U
H9AB H 0.607272 0.287321 0.795043 0.064 Uiso 1 1 calc R U
C10 C 0.7655(6) 0.2808(6) 0.7445(5) 0.050(2) Uani 1 1 d . .
C11 C 0.5279(7) 0.3779(8) 0.5058(6) 0.064(3) Uani 1 1 d . .
H11A H 0.548722 0.410261 0.471601 0.096 Uiso 1 1 calc R U
H11B H 0.571343 0.337138 0.519815 0.096 Uiso 1 1 calc R U
H11C H 0.517538 0.413341 0.541439 0.096 Uiso 1 1 calc R U
C12 C 0.7580(7) 0.3447(8) 0.4434(5) 0.065(3) Uani 1 1 d . .
H12A H 0.731242 0.398243 0.437301 0.097 Uiso 1 1 calc R U
H12B H 0.715375 0.306268 0.457058 0.097 Uiso 1 1 calc R U
H12C H 0.778447 0.326226 0.403485 0.097 Uiso 1 1 calc R U
C13 C 0.7399(6) 0.3519(8) 0.5926(5) 0.056(3) Uani 1 1 d . .
C14 C 0.8742(7) 0.2650(7) 0.5083(6) 0.063(3) Uani 1 1 d . .
H14A H 0.923287 0.269188 0.540651 0.094 Uiso 1 1 calc R U
H14B H 0.893969 0.242468 0.469382 0.094 Uiso 1 1 calc R U
H14C H 0.830065 0.229470 0.523613 0.094 Uiso 1 1 calc R U
C15 C 0.7802(7) 0.3212(7) 0.8038(5) 0.060(3) Uani 1 1 d . .
H15 H 0.732753 0.337607 0.825982 0.071 Uiso 1 1 calc R U
C16 C 0.7496(7) 0.4626(7) 0.6712(5) 0.055(3) Uani 1 1 d . .
H16 H 0.729121 0.488132 0.707072 0.066 Uiso 1 1 calc R U
C17 C 0.5596(6) 0.0557(7) 0.8014(5) 0.056(3) Uani 1 1 d . .
H17 H 0.548796 0.102721 0.825188 0.067 Uiso 1 1 calc R U
C18 C 0.3151(6) 0.3115(7) 0.5534(5) 0.053(3) Uani 1 1 d . .
H18 H 0.284518 0.352355 0.529040 0.064 Uiso 1 1 calc R U
C19 C 0.8353(7) 0.3502(7) 0.4946(5) 0.056(3) Uani 1 1 d . .
C20 C 0.8057(6) 0.3893(7) 0.5577(5) 0.047(2) Uani 1 1 d . .
C21 C 0.5793(7) -0.0179(8) 0.8341(6) 0.063(3) Uani 1 1 d . .
H21 H 0.583358 -0.020039 0.878985 0.076 Uiso 1 1 calc R U
C22 C 0.8350(6) 0.2578(8) 0.7110(6) 0.061(3) Uani 1 1 d . .
H22 H 0.825034 0.231493 0.671208 0.074 Uiso 1 1 calc R U
C23 C 0.4006(6) 0.2929(7) 0.5376(5) 0.050(2) Uani 1 1 d . .
C24 C 0.2718(6) 0.2747(7) 0.6020(5) 0.058(3) Uani 1 1 d . .
C25 C 0.8172(7) 0.4981(7) 0.6407(5) 0.055(3) Uani 1 1 d . .
C26 C 0.8419(7) 0.4608(8) 0.5830(5) 0.064(3) Uani 1 1 d . .
H26 H 0.885158 0.486581 0.561294 0.076 Uiso 1 1 calc R U
C27 C 0.4421(7) 0.3349(7) 0.4815(5) 0.054(3) Uani 1 1 d . .
C28 C 0.5692(7) -0.0090(7) 0.6977(5) 0.057(3) Uani 1 1 d . .
H28 H 0.566247 -0.006316 0.652821 0.069 Uiso 1 1 calc R U
C29 C 0.7854(7) 0.0548(8) 0.7343(6) 0.067(3) Uani 1 1 d . .
H29A H 0.834986 0.036096 0.762399 0.101 Uiso 1 1 calc R U
H29B H 0.732671 0.028263 0.746062 0.101 Uiso 1 1 calc R U
H29C H 0.779435 0.113621 0.738433 0.101 Uiso 1 1 calc R U
C30 C 0.5927(7) -0.0876(7) 0.7980(6) 0.062(3) Uani 1 1 d . .
H30 H 0.605391 -0.137673 0.818808 0.074 Uiso 1 1 calc R U
C31 C 0.9190(7) 0.2740(8) 0.7367(6) 0.067(3) Uani 1 1 d . .
H31 H 0.966579 0.257875 0.714532 0.080 Uiso 1 1 calc R U
C32 C 0.6337(13) -0.0600(10) 0.5158(7) 0.121(7) Uani 1 1 d . .
H32A H 0.628923 -0.083387 0.473159 0.181 Uiso 1 1 calc R U
H32B H 0.576176 -0.044628 0.527132 0.181 Uiso 1 1 calc R U
H32C H 0.658988 -0.100092 0.546188 0.181 Uiso 1 1 calc R U
C33 C 0.5875(7) -0.0841(7) 0.7301(6) 0.064(3) Uani 1 1 d . .
H33 H 0.596160 -0.131800 0.706504 0.077 Uiso 1 1 calc R U
C34 C 0.1792(7) 0.2942(8) 0.6166(6) 0.062(3) Uani 1 1 d . .
C35 C 0.8057(10) 0.0059(11) 0.4763(8) 0.101(5) Uani 1 1 d . U
H35A H 0.789713 -0.004341 0.431221 0.151 Uiso 1 1 calc R U
H35B H 0.833905 -0.042302 0.495667 0.151 Uiso 1 1 calc R U
H35C H 0.845550 0.051933 0.480953 0.151 Uiso 1 1 calc R U
C36 C 0.9071(7) 0.4021(8) 0.4655(6) 0.069(3) Uani 1 1 d . .
H36A H 0.958222 0.405568 0.496087 0.103 Uiso 1 1 calc R U
H36B H 0.884854 0.456627 0.455817 0.103 Uiso 1 1 calc R U
H36C H 0.922867 0.376233 0.426588 0.103 Uiso 1 1 calc R U
C37 C 0.8696(9) 0.5714(9) 0.6691(7) 0.082(4) Uani 1 1 d . U
C38 C 0.9657(9) 0.5426(10) 0.6855(7) 0.098(5) Uani 1 1 d . .
H38A H 0.997486 0.583853 0.711390 0.147 Uiso 1 1 calc R U
H38B H 0.993381 0.534565 0.646208 0.147 Uiso 1 1 calc R U
H38C H 0.966053 0.491506 0.708992 0.147 Uiso 1 1 calc R U
C39 C 0.8641(8) 0.3365(9) 0.8290(6) 0.074(4) Uani 1 1 d . .
H39 H 0.874197 0.361997 0.869155 0.089 Uiso 1 1 calc R U
C40 C 0.9340(9) 0.3143(10) 0.7954(7) 0.088(4) Uani 1 1 d . .
H40 H 0.991359 0.326347 0.812034 0.105 Uiso 1 1 calc R U
C41 C 0.8729(9) 0.6410(9) 0.6199(8) 0.098(5) Uani 1 1 d . .
H41A H 0.902544 0.687930 0.640130 0.147 Uiso 1 1 calc R U
H41B H 0.813913 0.656299 0.604046 0.147 Uiso 1 1 calc R U
H41C H 0.904396 0.622621 0.584509 0.147 Uiso 1 1 calc R U
C42 C 0.3847(8) 0.4022(9) 0.4488(7) 0.082(4) Uani 1 1 d . .
H42A H 0.328640 0.379241 0.432954 0.123 Uiso 1 1 calc R U
H42B H 0.413228 0.424691 0.413334 0.123 Uiso 1 1 calc R U
H42C H 0.375838 0.445202 0.479373 0.123 Uiso 1 1 calc R U
C43 C 0.9152(8) 0.0640(10) 0.6283(7) 0.090(4) Uani 1 1 d . .
H43A H 0.959228 0.039605 0.658500 0.135 Uiso 1 1 calc R U
H43B H 0.918082 0.123141 0.631998 0.135 Uiso 1 1 calc R U
H43C H 0.925601 0.047954 0.585190 0.135 Uiso 1 1 calc R U
C44 C 0.1757(8) 0.3194(10) 0.6894(7) 0.087(4) Uani 1 1 d . .
H44A H 0.116184 0.333354 0.696985 0.130 Uiso 1 1 calc R U
H44B H 0.213363 0.366199 0.699104 0.130 Uiso 1 1 calc R U
H44C H 0.195428 0.273838 0.716697 0.130 Uiso 1 1 calc R U
C45 C 0.6470(9) 0.1060(9) 0.4620(6) 0.081(4) Uani 1 1 d . .
H45A H 0.631443 0.080408 0.420811 0.122 Uiso 1 1 calc R U
H45B H 0.685689 0.151892 0.456557 0.122 Uiso 1 1 calc R U
H45C H 0.594501 0.125325 0.479555 0.122 Uiso 1 1 calc R U
C46 C 0.4593(9) 0.2713(8) 0.4303(6) 0.078(4) Uani 1 1 d . .
H46A H 0.404063 0.251323 0.410069 0.117 Uiso 1 1 calc R U
H46B H 0.492246 0.225914 0.450120 0.117 Uiso 1 1 calc R U
H46C H 0.492457 0.296307 0.398258 0.117 Uiso 1 1 calc R U
C47 C 0.1455(10) 0.3717(12) 0.5806(9) 0.136(8) Uani 1 1 d . .
H47A H 0.090523 0.388360 0.595870 0.203 Uiso 1 1 calc R U
H47B H 0.136798 0.360178 0.535119 0.203 Uiso 1 1 calc R U
H47C H 0.187978 0.415333 0.588104 0.203 Uiso 1 1 calc R U
C48 C 0.1196(8) 0.2252(12) 0.6023(8) 0.111(6) Uani 1 1 d . .
H48A H 0.061032 0.240696 0.611341 0.166 Uiso 1 1 calc R U
H48B H 0.138834 0.178707 0.628634 0.166 Uiso 1 1 calc R U
H48C H 0.119427 0.210606 0.557502 0.166 Uiso 1 1 calc R U
C49 C 0.8061(10) -0.0882(9) 0.6441(7) 0.093(4) Uani 1 1 d . .
H49A H 0.845266 -0.108360 0.679442 0.140 Uiso 1 1 calc R U
H49B H 0.826640 -0.106062 0.603993 0.140 Uiso 1 1 calc R U
H49C H 0.747820 -0.109494 0.647568 0.140 Uiso 1 1 calc R U
C50 C 0.8356(12) 0.5995(12) 0.7322(9) 0.121(5) Uani 1 1 d . U
H50A H 0.871536 0.644131 0.750107 0.182 Uiso 1 1 calc R U
H50B H 0.838163 0.554225 0.762131 0.182 Uiso 1 1 calc R U
H50C H 0.775633 0.617960 0.724007 0.182 Uiso 1 1 calc R U

loop_
_atom_site_aniso_label
_atom_site_aniso_U_11
_atom_site_aniso_U_22
_atom_site_aniso_U_33
_atom_site_aniso_U_23
_atom_site_aniso_U_13
_atom_site_aniso_U_12
Yb1 0.0439(3) 0.0479(3) 0.0437(3) -0.0022(2) 0.00390(17) -0.00230(18)
Si1 0.0548(17) 0.060(2) 0.069(2) -0.0034(17) 0.0087(14) 0.0085(15)
Si2 0.089(2) 0.0538(19) 0.0567(18) -0.0152(16) 0.0168(16) 0.0014(17)
O2 0.043(3) 0.052(4) 0.050(4) -0.008(3) 0.008(3) 0.006(3)
O1 0.063(4) 0.033(4) 0.046(4) -0.009(3) 0.008(3) -0.005(3)
N1 0.042(4) 0.032(4) 0.051(5) 0.007(4) 0.002(3) 0.002(3)
N2 0.040(4) 0.061(6) 0.049(5) -0.011(4) 0.001(3) 0.002(4)
N3 0.052(2) 0.052(2) 0.052(2) 0.0009(10) 0.0051(10) -0.0007(10)
C1 0.045(5) 0.043(5) 0.044(5) 0.003(5) 0.001(4) -0.003(4)
C2 0.043(5) 0.052(6) 0.051(6) 0.006(5) 0.004(4) -0.008(5)
C3 0.047(5) 0.053(6) 0.050(6) 0.002(5) 0.006(4) -0.004(5)
C4 0.049(5) 0.045(6) 0.040(5) 0.000(5) 0.006(4) -0.004(4)
C5 0.044(5) 0.063(7) 0.048(6) 0.005(5) -0.002(4) 0.000(5)
C6 0.051(5) 0.041(5) 0.052(6) 0.004(5) 0.008(4) -0.006(4)
C7 0.043(5) 0.077(8) 0.051(6) -0.009(6) -0.001(4) 0.007(5)
C8 0.048(5) 0.052(6) 0.043(5) -0.007(5) 0.006(4) -0.006(5)
C9 0.051(5) 0.057(6) 0.052(6) 0.010(5) -0.001(4) -0.009(5)
C10 0.050(5) 0.045(6) 0.053(6) 0.009(5) 0.001(4) -0.014(5)
C11 0.052(6) 0.069(8) 0.072(7) 0.010(6) 0.008(5) -0.002(6)
C12 0.063(7) 0.078(8) 0.055(6) 0.012(6) 0.011(5) -0.002(6)
C13 0.048(5) 0.073(8) 0.047(6) -0.010(6) -0.005(4) 0.003(5)
C14 0.062(6) 0.058(7) 0.071(7) -0.002(6) 0.020(5) -0.002(6)
C15 0.063(7) 0.068(8) 0.048(6) -0.003(6) 0.007(5) -0.001(6)
C16 0.063(6) 0.052(6) 0.050(6) -0.019(5) 0.008(5) -0.001(5)
C17 0.052(6) 0.060(7) 0.054(6) -0.005(6) 0.006(5) -0.005(5)
C18 0.046(5) 0.057(7) 0.056(6) -0.003(5) 0.000(5) -0.002(5)
C19 0.055(6) 0.056(7) 0.057(6) -0.006(6) 0.006(5) 0.001(5)
C20 0.038(5) 0.052(6) 0.052(6) 0.003(5) 0.005(4) -0.001(4)
C21 0.065(7) 0.066(8) 0.057(7) 0.018(6) 0.002(5) 0.000(6)
C22 0.044(6) 0.072(8) 0.069(7) -0.012(6) 0.008(5) 0.006(5)
C23 0.050(5) 0.053(6) 0.046(5) 0.012(5) 0.001(4) -0.014(5)
C24 0.043(5) 0.065(7) 0.064(7) -0.006(6) 0.000(5) 0.005(5)
C25 0.062(6) 0.042(6) 0.059(6) 0.001(5) 0.007(5) -0.014(5)
C26 0.048(6) 0.081(9) 0.062(7) -0.016(7) 0.004(5) -0.002(6)
C27 0.055(6) 0.056(7) 0.053(6) 0.016(5) 0.006(5) -0.003(5)
C28 0.054(6) 0.065(7) 0.054(6) 0.001(6) 0.003(5) 0.002(5)
C29 0.063(7) 0.065(8) 0.072(8) 0.005(7) 0.000(6) -0.005(6)
C30 0.056(6) 0.050(7) 0.077(8) 0.033(6) -0.005(5) -0.011(5)
C31 0.058(7) 0.071(8) 0.074(8) -0.001(7) 0.014(6) -0.004(6)
C32 0.199(19) 0.087(11) 0.073(9) -0.006(9) -0.002(11) -0.068(12)
C33 0.050(6) 0.050(7) 0.090(9) -0.007(6) 0.000(6) 0.004(5)
C34 0.051(6) 0.066(7) 0.070(7) 0.010(6) 0.004(5) 0.004(6)
C35 0.102(5) 0.101(5) 0.100(5) -0.002(2) 0.011(2) 0.002(2)
C36 0.069(7) 0.071(8) 0.070(7) -0.007(7) 0.026(6) -0.019(6)
C37 0.090(9) 0.069(8) 0.088(8) -0.014(7) 0.016(6) -0.046(7)
C38 0.100(10) 0.098(11) 0.091(10) 0.014(9) -0.010(8) -0.047(9)
C39 0.067(8) 0.091(10) 0.061(7) 0.001(7) -0.016(6) -0.014(7)
C40 0.055(7) 0.107(12) 0.098(10) 0.012(9) -0.016(7) -0.016(7)
C41 0.089(10) 0.057(8) 0.145(14) 0.008(9) -0.001(9) -0.028(7)
C42 0.059(7) 0.102(11) 0.083(9) 0.031(9) 0.003(6) 0.004(7)
C43 0.056(7) 0.117(12) 0.098(10) 0.001(10) 0.005(7) 0.012(8)
C44 0.065(8) 0.100(11) 0.096(10) -0.021(9) 0.015(7) -0.001(7)
C45 0.106(10) 0.077(9) 0.060(7) -0.014(7) 0.001(7) 0.011(8)
C46 0.104(10) 0.073(9) 0.055(7) 0.014(7) 0.001(6) -0.016(8)
C47 0.087(10) 0.159(18) 0.170(17) 0.106(15) 0.067(11) 0.064(11)
C48 0.045(7) 0.154(17) 0.132(14) -0.038(13) 0.001(7) -0.014(9)
C49 0.101(10) 0.087(10) 0.092(10) 0.015(9) 0.009(8) 0.026(9)
C50 0.135(9) 0.111(9) 0.123(8) -0.050(8) 0.037(7) -0.030(7)

loop_
_atom_type_symbol
_atom_type_description
_atom_type_scat_dispersion_real
_atom_type_scat_dispersion_imag
_atom_type_scat_source
C C 0.0033 0.0016 'International Tables Vol C Tables 4.2.6.8 and 6.1.1.4'
H H 0.0000 0.0000 'International Tables Vol C Tables 4.2.6.8 and 6.1.1.4'
O O 0.0106 0.0060 'International Tables Vol C Tables 4.2.6.8 and 6.1.1.4'
N N 0.0061 0.0033 'International Tables Vol C Tables 4.2.6.8 and 6.1.1.4'
Si Si 0.0817 0.0704 'International Tables Vol C Tables 4.2.6.8 and 6.1.1.4'
Yb Yb -0.3850 5.5486 'International Tables Vol C Tables 4.2.6.8 and 6.1.1.4'

loop_
_geom_angle_atom_site_label_1
_geom_angle_atom_site_label_2
_geom_angle_atom_site_label_3
_geom_angle
O2 Yb1 O1 93.5(3)
O2 Yb1 N3 121.3(3)
O1 Yb1 N3 104.0(3)
O2 Yb1 N2 113.2(3)
O1 Yb1 N2 80.6(3)
N3 Yb1 N2 124.7(3)
O2 Yb1 N1 77.8(2)
O1 Yb1 N1 145.3(2)
N3 Yb1 N1 109.3(3)
N2 Yb1 N1 72.5(3)
O2 Yb1 C13 97.4(3)
O1 Yb1 C13 15.6(3)
N3 Yb1 C13 113.9(3)
N2 Yb1 C13 65.2(3)
N1 Yb1 C13 131.4(3)
N3 Si1 C43 110.9(6)
N3 Si1 C49 113.8(6)
C43 Si1 C49 106.6(7)
N3 Si1 C29 111.0(5)
C43 Si1 C29 109.3(6)
C49 Si1 C29 105.0(6)
N3 Si2 C32 112.3(6)
N3 Si2 C45 110.9(5)
C32 Si2 C45 106.7(7)
N3 Si2 C35 114.8(6)
C32 Si2 C35 109.4(9)
C45 Si2 C35 102.0(7)
C8 O2 Yb1 139.9(6)
C13 O1 Yb1 139.7(6)
C6 N1 C2 113.4(7)
C6 N1 C7 110.1(7)
C2 N1 C7 103.9(7)
C6 N1 Yb1 104.0(5)
C2 N1 Yb1 115.6(6)
C7 N1 Yb1 109.8(6)
C10 N2 C5 107.1(8)
C10 N2 C9 110.2(7)
C5 N2 C9 109.8(8)
C10 N2 Yb1 121.5(6)
C5 N2 Yb1 97.3(5)
C9 N2 Yb1 109.8(6)
Si1 N3 Si2 119.3(5)
Si1 N3 Yb1 123.7(5)
Si2 N3 Yb1 117.0(4)
C3 C1 C8 120.0(9)
C3 C1 C7 120.0(9)
C8 C1 C7 119.8(9)
C28 C2 C17 119.4(10)
C28 C2 N1 116.2(9)
C17 C2 N1 124.4(10)
C1 C3 C24 121.5(10)
C1 C3 H3 119.2
C24 C3 H3 119.2
C13 C4 C16 119.5(10)
C13 C4 C5 122.9(9)
C16 C4 C5 117.5(9)
C4 C5 N2 111.6(8)
C4 C5 H5A 109.3
N2 C5 H5A 109.3
C4 C5 H5AB 109.3
N2 C5 H5AB 109.3
H5A C5 H5AB 108.0
N1 C6 C9 114.1(8)
N1 C6 H6A 108.7
C9 C6 H6A 108.7
N1 C6 H6AB 108.7
C9 C6 H6AB 108.7
H6A C6 H6AB 107.6
C1 C7 N1 115.4(9)
C1 C7 H7A 108.4
N1 C7 H7A 108.4
C1 C7 H7AB 108.4
N1 C7 H7AB 108.4
H7A C7 H7AB 107.5
O2 C8 C23 121.8(9)
O2 C8 C1 117.4(9)
C23 C8 C1 120.8(9)
C6 C9 N2 111.9(8)
C6 C9 H9A 109.2
N2 C9 H9A 109.2
C6 C9 H9AB 109.2
N2 C9 H9AB 109.2
H9A C9 H9AB 107.9
C22 C10 C15 120.4(9)
C22 C10 N2 119.1(9)
C15 C10 N2 120.4(9)
C27 C11 H11A 109.5
C27 C11 H11B 109.5
H11A C11 H11B 109.5
C27 C11 H11C 109.5
H11A C11 H11C 109.5
H11B C11 H11C 109.5
C19 C12 H12A 109.5
C19 C12 H12B 109.5
H12A C12 H12B 109.5
C19 C12 H12C 109.5
H12A C12 H12C 109.5
H12B C12 H12C 109.5
O1 C13 C4 117.0(10)
O1 C13 C20 120.5(9)
C4 C13 C20 122.2(10)
O1 C13 Yb1 24.7(4)
C4 C13 Yb1 93.0(7)
C20 C13 Yb1 142.9(8)
C19 C14 H14A 109.5
C19 C14 H14B 109.5
H14A C14 H14B 109.5
C19 C14 H14C 109.5
H14A C14 H14C 109.5
H14B C14 H14C 109.5
C39 C15 C10 119.8(11)
C39 C15 H15 120.1
C10 C15 H15 120.1
C25 C16 C4 119.8(10)
C25 C16 H16 120.1
C4 C16 H16 120.1
C21 C17 C2 122.4(11)
C21 C17 H17 118.8
C2 C17 H17 118.8
C24 C18 C23 126.1(10)
C24 C18 H18 117.0
C23 C18 H18 117.0
C12 C19 C14 110.1(10)
C12 C19 C36 106.8(9)
C14 C19 C36 106.8(9)
C12 C19 C20 110.4(8)
C14 C19 C20 110.4(9)
C36 C19 C20 112.2(9)
C26 C20 C13 116.1(10)
C26 C20 C19 122.0(9)
C13 C20 C19 121.8(9)
C30 C21 C17 118.1(10)
C30 C21 H21 121.0
C17 C21 H21 121.0
C31 C22 C10 119.2(11)
C31 C22 H22 120.4
C10 C22 H22 120.4
C18 C23 C8 114.8(9)
C18 C23 C27 122.5(9)
C8 C23 C27 122.7(9)
C18 C24 C3 116.9(9)
C18 C24 C34 124.9(10)
C3 C24 C34 118.2(10)
C16 C25 C26 118.3(10)
C16 C25 C37 122.3(10)
C26 C25 C37 119.3(10)
C20 C26 C25 123.8(11)
C20 C26 H26 118.1
C25 C26 H26 118.1
C42 C27 C46 107.6(10)
C42 C27 C11 105.2(10)
C46 C27 C11 110.1(10)
C42 C27 C23 113.5(9)
C46 C27 C23 109.9(9)
C11 C27 C23 110.4(9)
C2 C28 C33 118.8(10)
C2 C28 H28 120.6
C33 C28 H28 120.6
Si1 C29 H29A 109.5
Si1 C29 H29B 109.5
H29A C29 H29B 109.5
Si1 C29 H29C 109.5
H29A C29 H29C 109.5
H29B C29 H29C 109.5
C21 C30 C33 120.9(10)
C21 C30 H30 119.5
C33 C30 H30 119.5
C22 C31 C40 120.6(12)
C22 C31 H31 119.7
C40 C31 H31 119.7
Si2 C32 H32A 109.5
Si2 C32 H32B 109.5
H32A C32 H32B 109.5
Si2 C32 H32C 109.5
H32A C32 H32C 109.5
H32B C32 H32C 109.5
C30 C33 C28 120.4(11)
C30 C33 H33 119.8
C28 C33 H33 119.8
C48 C34 C24 112.2(11)
C48 C34 C47 110.8(13)
C24 C34 C47 110.7(10)
C48 C34 C44 108.6(12)
C24 C34 C44 111.3(9)
C47 C34 C44 102.7(13)
Si2 C35 H35A 109.5
Si2 C35 H35B 109.5
H35A C35 H35B 109.5
Si2 C35 H35C 109.5
H35A C35 H35C 109.5
H35B C35 H35C 109.5
C19 C36 H36A 109.5
C19 C36 H36B 109.5
H36A C36 H36B 109.5
C19 C36 H36C 109.5
H36A C36 H36C 109.5
H36B C36 H36C 109.5
C25 C37 C50 111.1(11)
C25 C37 C41 111.4(11)
C50 C37 C41 113.0(14)
C25 C37 C38 107.7(12)
C50 C37 C38 106.8(13)
C41 C37 C38 106.4(11)
C37 C38 H38A 109.5
C37 C38 H38B 109.5
H38A C38 H38B 109.5
C37 C38 H38C 109.5
H38A C38 H38C 109.5
H38B C38 H38C 109.5
C15 C39 C40 120.0(12)
C15 C39 H39 120.0
C40 C39 H39 120.0
C39 C40 C31 120.0(11)
C39 C40 H40 120.0
C31 C40 H40 120.0
C37 C41 H41A 109.5
C37 C41 H41B 109.5
H41A C41 H41B 109.5
C37 C41 H41C 109.5
H41A C41 H41C 109.5
H41B C41 H41C 109.5
C27 C42 H42A 109.5
C27 C42 H42B 109.5
H42A C42 H42B 109.5
C27 C42 H42C 109.5
H42A C42 H42C 109.5
H42B C42 H42C 109.5
Si1 C43 H43A 109.5
Si1 C43 H43B 109.5
H43A C43 H43B 109.5
Si1 C43 H43C 109.5
H43A C43 H43C 109.5
H43B C43 H43C 109.5
C34 C44 H44A 109.5
C34 C44 H44B 109.5
H44A C44 H44B 109.5
C34 C44 H44C 109.5
H44A C44 H44C 109.5
H44B C44 H44C 109.5
Si2 C45 H45A 109.5
Si2 C45 H45B 109.5
H45A C45 H45B 109.5
Si2 C45 H45C 109.5
H45A C45 H45C 109.5
H45B C45 H45C 109.5
C27 C46 H46A 109.5
C27 C46 H46B 109.5
H46A C46 H46B 109.5
C27 C46 H46C 109.5
H46A C46 H46C 109.5
H46B C46 H46C 109.5
C34 C47 H47A 109.5
C34 C47 H47B 109.5
H47A C47 H47B 109.5
C34 C47 H47C 109.5
H47A C47 H47C 109.5
H47B C47 H47C 109.5
C34 C48 H48A 109.5
C34 C48 H48B 109.5
H48A C48 H48B 109.5
C34 C48 H48C 109.5
H48A C48 H48C 109.5
H48B C48 H48C 109.5
Si1 C49 H49A 109.5
Si1 C49 H49B 109.5
H49A C49 H49B 109.5
Si1 C49 H49C 109.5
H49A C49 H49C 109.5
H49B C49 H49C 109.5
C37 C50 H50A 109.5
C37 C50 H50B 109.5
H50A C50 H50B 109.5
C37 C50 H50C 109.5
H50A C50 H50C 109.5
H50B C50 H50C 109.5

loop_
_geom_bond_atom_site_label_1
_geom_bond_atom_site_label_2
_geom_bond_distance
Yb1 O2 2.068(6)
Yb1 O1 2.074(6)
Yb1 N3 2.191(9)
Yb1 N2 2.505(8)
Yb1 N1 2.573(8)
Yb1 C13 3.209(12)
Si1 N3 1.708(9)
Si1 C43 1.870(13)
Si1 C49 1.875(15)
Si1 C29 1.921(12)
Si2 N3 1.717(9)
Si2 C32 1.799(14)
Si2 C45 1.845(13)
Si2 C35 1.886(16)
O2 C8 1.338(11)
O1 C13 1.335(13)
N1 C6 1.449(12)
N1 C2 1.456(12)
N1 C7 1.517(11)
N2 C10 1.457(11)
N2 C5 1.515(13)
N2 C9 1.522(13)
C1 C3 1.375(13)
C1 C8 1.434(13)
C1 C7 1.498(14)
C2 C28 1.395(15)
C2 C17 1.398(14)
C3 C24 1.386(14)
C3 H3 0.9300
C4 C13 1.380(14)
C4 C16 1.419(14)
C4 C5 1.501(13)
C5 H5A 0.9700
C5 H5AB 0.9700
C6 C9 1.498(13)
C6 H6A 0.9700
C6 H6AB 0.9700
C7 H7A 0.9700
C7 H7AB 0.9700
C8 C23 1.412(14)
C9 H9A 0.9700
C9 H9AB 0.9700
C10 C22 1.370(14)
C10 C15 1.394(14)
C11 C27 1.524(14)
C11 H11A 0.9600
C11 H11B 0.9600
C11 H11C 0.9600
C12 C19 1.514(14)
C12 H12A 0.9600
C12 H12B 0.9600
C12 H12C 0.9600
C13 C20 1.423(14)
C14 C19 1.517(16)
C14 H14A 0.9600
C14 H14B 0.9600
C14 H14C 0.9600
C15 C39 1.357(15)
C15 H15 0.9300
C16 C25 1.380(15)
C16 H16 0.9300
C17 C21 1.389(15)
C17 H17 0.9300
C18 C24 1.388(15)
C18 C23 1.403(14)
C18 H18 0.9300
C19 C36 1.543(15)
C19 C20 1.559(14)
C20 C26 1.365(15)
C21 C30 1.380(17)
C21 H21 0.9300
C22 C31 1.365(15)
C22 H22 0.9300
C23 C27 1.534(14)
C24 C34 1.501(14)
C25 C26 1.423(15)
C25 C37 1.517(15)
C26 H26 0.9300
C27 C42 1.516(15)
C27 C46 1.520(17)
C28 C33 1.405(16)
C28 H28 0.9300
C29 H29A 0.9600
C29 H29B 0.9600
C29 H29C 0.9600
C30 C33 1.406(16)
C30 H30 0.9300
C31 C40 1.383(18)
C31 H31 0.9300
C32 H32A 0.9600
C32 H32B 0.9600
C32 H32C 0.9600
C33 H33 0.9300
C34 C48 1.452(19)
C34 C47 1.524(18)
C34 C44 1.573(17)
C35 H35A 0.9600
C35 H35B 0.9600
C35 H35C 0.9600
C36 H36A 0.9600
C36 H36B 0.9600
C36 H36C 0.9600
C37 C50 1.52(2)
C37 C41 1.525(19)
C37 C38 1.54(2)
C38 H38A 0.9600
C38 H38B 0.9600
C38 H38C 0.9600
C39 C40 1.372(19)
C39 H39 0.9300
C40 H40 0.9300
C41 H41A 0.9600
C41 H41B 0.9600
C41 H41C 0.9600
C42 H42A 0.9600
C42 H42B 0.9600
C42 H42C 0.9600
C43 H43A 0.9600
C43 H43B 0.9600
C43 H43C 0.9600
C44 H44A 0.9600
C44 H44B 0.9600
C44 H44C 0.9600
C45 H45A 0.9600
C45 H45B 0.9600
C45 H45C 0.9600
C46 H46A 0.9600
C46 H46B 0.9600
C46 H46C 0.9600
C47 H47A 0.9600
C47 H47B 0.9600
C47 H47C 0.9600
C48 H48A 0.9600
C48 H48B 0.9600
C48 H48C 0.9600
C49 H49A 0.9600
C49 H49B 0.9600
C49 H49C 0.9600
C50 H50A 0.9600
C50 H50B 0.9600
C50 H50C 0.9600
